data_1572112
loop_
_publ_author_name
'Minko, Yury'
'Fetrow, Taylor V.'
'Sharma, Shikha'
'Cashman, Brenna K.'
'Tondreau, Aaron M.'

_publ_section_title
;
 Flexible interactions of the rare-earth elements Y, La, and Lu with
 phosphorus in metallacyclohexane rings.
;
_journal_issue 30
_journal_name_full 'Chemical science'
_journal_page_first 12138
_journal_page_last 12147
_journal_paper_doi 10.1039/d4sc02077d
_journal_volume 15
_journal_year 2024
_chemical_formula_moiety 'C34 H55 I Lu N2 O3 P'
_chemical_formula_sum 'C34 H55 I Lu N2 O3 P'
_chemical_formula_weight 872.64
_chemical_properties_physical Air-sensitive,Moisture-sensitive
_space_group_crystal_system orthorhombic
_space_group_IT_number 19
_space_group_name_Hall 'P 2ac 2ab'
_space_group_name_H-M_alt 'P 21 21 21'
_atom_sites_solution_hydrogens geom
_atom_sites_solution_primary dual
_audit_creation_date 2022-01-03
_audit_creation_method
;
Olex2 1.2
(compiled Apr  3 2018 11:26:26 for OlexSys, GUI svn.r5486)
;
_audit_update_record
;
2024-01-24 deposited with the CCDC.	2024-06-20 downloaded from the CCDC.
;
_cell_angle_alpha 90
_cell_angle_beta 90
_cell_angle_gamma 90
_cell_formula_units_Z 4
_cell_length_a 13.4115(9)
_cell_length_b 14.1878(10)
_cell_length_c 19.0912(14)
_cell_measurement_reflns_used 9823
_cell_measurement_temperature 100.0
_cell_measurement_theta_max 28.32
_cell_measurement_theta_min 2.35
_cell_volume 3632.7(4)
_computing_cell_refinement 'SAINT V8.40B (?, 2016)'
_computing_data_reduction 'SAINT V8.40B (?, 2016)'
_computing_molecular_graphics 'Olex2 (Dolomanov et al., 2009)'
_computing_publication_material 'Olex2 (Dolomanov et al., 2009)'
_computing_structure_refinement 'ShelXL (Sheldrick, 2015)'
_computing_structure_solution 'ShelXT (Sheldrick, 2015)'
_diffrn_ambient_temperature 100.0
_diffrn_measured_fraction_theta_full 0.996
_diffrn_measured_fraction_theta_max 0.996
_diffrn_measurement_device_type 'Bruker APEX-II CCD'
_diffrn_measurement_method '\f and \w scans'
_diffrn_radiation_type MoK\a
_diffrn_radiation_wavelength 0.71073
_diffrn_reflns_av_R_equivalents 0.0318
_diffrn_reflns_av_unetI/netI 0.0295
_diffrn_reflns_Laue_measured_fraction_full 0.996
_diffrn_reflns_Laue_measured_fraction_max 0.996
_diffrn_reflns_limit_h_max 17
_diffrn_reflns_limit_h_min -17
_diffrn_reflns_limit_k_max 18
_diffrn_reflns_limit_k_min -17
_diffrn_reflns_limit_l_max 25
_diffrn_reflns_limit_l_min -25
_diffrn_reflns_number 35210
_diffrn_reflns_point_group_measured_fraction_full 0.997
_diffrn_reflns_point_group_measured_fraction_max 0.996
_diffrn_reflns_theta_full 25.242
_diffrn_reflns_theta_max 28.335
_diffrn_reflns_theta_min 3.063
_diffrn_standards_number 0
_exptl_absorpt_coefficient_mu 3.645
_exptl_absorpt_correction_T_max 0.7457
_exptl_absorpt_correction_T_min 0.6024
_exptl_absorpt_correction_type multi-scan
_exptl_absorpt_process_details
;
SADABS-2016/2 (Bruker,2016) was used for absorption correction.
wR2(int) was 0.0661 before and 0.0516 after correction.
The Ratio of minimum to maximum transmission is 0.8078.
The \l/2 correction factor is Not present.
;
_exptl_crystal_colour 'clear colourless'
_exptl_crystal_colour_lustre clear
_exptl_crystal_colour_primary colourless
_exptl_crystal_density_diffrn 1.596
_exptl_crystal_description plate
_exptl_crystal_F_000 1744
_exptl_crystal_size_max 0.22
_exptl_crystal_size_mid 0.12
_exptl_crystal_size_min 0.03
_refine_diff_density_max 0.957
_refine_diff_density_min -0.866
_refine_diff_density_rms 0.090
_refine_ls_abs_structure_details
;
 Refined as an inversion twin.
;
_refine_ls_abs_structure_Flack 0.290(6)
_refine_ls_extinction_coef 0.00021(5)
_refine_ls_extinction_expression Fc^*^=kFc[1+0.001xFc^2^\l^3^/sin(2\q)]^-1/4^
_refine_ls_extinction_method 'SHELXL-2018/3 (Sheldrick 2018)'
_refine_ls_goodness_of_fit_ref 1.126
_refine_ls_hydrogen_treatment constr
_refine_ls_matrix_type full
_refine_ls_number_parameters 388
_refine_ls_number_reflns 9000
_refine_ls_number_restraints 0
_refine_ls_restrained_S_all 1.126
_refine_ls_R_factor_all 0.0232
_refine_ls_R_factor_gt 0.0215
_refine_ls_shift/su_max 0.001
_refine_ls_shift/su_mean 0.000
_refine_ls_structure_factor_coef Fsqd
_refine_ls_weighting_details 'w=1/[\s^2^(Fo^2^)+4.4545P] where P=(Fo^2^+2Fc^2^)/3'
_refine_ls_weighting_scheme calc
_refine_ls_wR_factor_gt 0.0443
_refine_ls_wR_factor_ref 0.0447
_reflns_Friedel_coverage 0.806
_reflns_Friedel_fraction_full 0.998
_reflns_Friedel_fraction_max 0.995
_reflns_number_gt 8672
_reflns_number_total 9000
_reflns_threshold_expression 'I > 2\s(I)'
_cod_data_source_file d4sc02077d2.cif
_cod_data_source_block 2ndintlui
_cod_depositor_comments 'Adding full bibliography for 1572109--1572117.cif.'
_cod_database_code 1572112
_shelx_shelxl_version_number 2018/3
_shelx_space_group_comment
;
The symmetry employed for this shelxl refinement is uniquely defined
by the following loop, which should always be used as a source of
symmetry information in preference to the above space-group names.
They are only intended as comments.
;
_shelx_estimated_absorpt_t_max 0.899
_shelx_estimated_absorpt_t_min 0.501
_olex2_refinement_description
;
1. Twinned data refinement
 Scales: 0.710(6)
 0.290(6)
2. Fixed Uiso
 At 1.2 times of:
  All C(H) groups, All C(H,H) groups
 At 1.5 times of:
  All C(H,H,H) groups
3.a Secondary CH2 refined with riding coordinates:
 C1(H1A,H1B), C2(H2A,H2B), C29(H29A,H29B), C32(H32A,H32B), C28(H28A,H28B),
 C30(H30A,H30B), C25(H25A,H25B), C24(H24A,H24B), C31(H31A,H31B), C27(H27A,H27B),
  C21(H21A,H21B), C26(H26A,H26B), C23(H23A,H23B), C22(H22A,H22B)
3.b Aromatic/amide H refined with riding coordinates:
 C20(H20), C12(H12), C8(H8), C16(H16), C18(H18), C10(H10)
3.c Idealised Me refined as rotating group:
 C00M(H00A,H00B,H00C), C14(H14A,H14B,H14C), C6(H6A,H6B,H6C), C13(H13A,H13B,
 H13C), C4(H4A,H4B,H4C), C012(H01A,H01B,H01C), C5(H5A,H5B,H5C)
;
_olex2_submission_special_instructions 'No special instructions were received'

loop_
_space_group_symop_operation_xyz
'x, y, z'
'-x+1/2, -y, z+1/2'
'-x, y+1/2, -z+1/2'
'x+1/2, -y+1/2, -z'

loop_
_atom_site_label
_atom_site_type_symbol
_atom_site_fract_x
_atom_site_fract_y
_atom_site_fract_z
_atom_site_U_iso_or_equiv
_atom_site_adp_type
_atom_site_occupancy
_atom_site_site_symmetry_order
_atom_site_calc_flag
_atom_site_refinement_flags_posn
_atom_site_refinement_flags_adp
_atom_site_refinement_flags_occupancy
_atom_site_disorder_assembly
_atom_site_disorder_group
Lu1 Lu 0.34610(2) 0.57185(2) 0.41596(2) 0.01144(4) Uani 1 1 d . . . . .
I1 I 0.53586(2) 0.63042(2) 0.49201(2) 0.02329(8) Uani 1 1 d . . . . .
P1 P 0.14202(9) 0.58969(8) 0.34356(6) 0.0159(2) Uani 1 1 d . . . . .
O1 O 0.4491(2) 0.4485(2) 0.38049(16) 0.0156(7) Uani 1 1 d . . . . .
O2 O 0.2742(3) 0.5969(2) 0.52821(17) 0.0194(7) Uani 1 1 d . . . . .
N2 N 0.3295(3) 0.5991(3) 0.30102(19) 0.0136(8) Uani 1 1 d . . . . .
O3 O 0.3214(2) 0.7374(2) 0.42021(18) 0.0173(6) Uani 1 1 d . . . . .
N1 N 0.2360(3) 0.4529(2) 0.4129(2) 0.0140(7) Uani 1 1 d . . . . .
C20 C 0.5061(3) 0.6171(3) 0.2798(2) 0.0150(9) Uani 1 1 d . . . . .
H20 H 0.516928 0.615044 0.328908 0.018 Uiso 1 1 calc R . . . .
C1 C 0.1546(4) 0.4629(3) 0.3623(2) 0.0176(8) Uani 1 1 d . . . . .
H1A H 0.091714 0.437760 0.382084 0.021 Uiso 1 1 calc R . . . .
H1B H 0.170091 0.427778 0.318799 0.021 Uiso 1 1 calc R . . . .
C2 C 0.2297(3) 0.6012(3) 0.2699(2) 0.0161(9) Uani 1 1 d . . . . .
H2A H 0.221192 0.548469 0.236455 0.019 Uiso 1 1 calc R . . . .
H2B H 0.218634 0.661321 0.244701 0.019 Uiso 1 1 calc R . . . .
C29 C 0.4171(4) 0.3890(3) 0.3216(3) 0.0182(10) Uani 1 1 d . . . . .
H29A H 0.368361 0.422733 0.291784 0.022 Uiso 1 1 calc R . . . .
H29B H 0.386248 0.329981 0.338737 0.022 Uiso 1 1 calc R . . . .
C32 C 0.5420(4) 0.4049(4) 0.4024(3) 0.0273(12) Uani 1 1 d . . . . .
H32A H 0.529007 0.347547 0.430503 0.033 Uiso 1 1 calc R . . . .
H32B H 0.582269 0.449291 0.430766 0.033 Uiso 1 1 calc R . . . .
C28 C 0.3092(6) 0.7958(4) 0.3586(3) 0.0364(16) Uani 1 1 d . . . . .
H28A H 0.248859 0.776631 0.332394 0.044 Uiso 1 1 calc R . . . .
H28B H 0.367745 0.789156 0.327393 0.044 Uiso 1 1 calc R . . . .
C19 C 0.5866(3) 0.6255(3) 0.2358(2) 0.0161(9) Uani 1 1 d . . . . .
C30 C 0.5114(4) 0.3682(4) 0.2811(3) 0.0239(11) Uani 1 1 d . . . . .
H30A H 0.519462 0.412799 0.241655 0.029 Uiso 1 1 calc R . . . .
H30B H 0.510428 0.303113 0.262431 0.029 Uiso 1 1 calc R . . . .
C12 C 0.3100(3) 0.3512(3) 0.4991(2) 0.0156(9) Uani 1 1 d . . . . .
H12 H 0.347918 0.403293 0.515423 0.019 Uiso 1 1 calc R . . . .
C15 C 0.4072(3) 0.6113(3) 0.2539(2) 0.0133(9) Uani 1 1 d . . . . .
C7 C 0.2461(3) 0.3643(3) 0.4415(2) 0.0142(9) Uani 1 1 d . . . . .
C3 C 0.0143(4) 0.6001(4) 0.3054(3) 0.0268(12) Uani 1 1 d . . . . .
C25 C 0.3254(4) 0.7984(3) 0.4818(3) 0.0216(11) Uani 1 1 d . . . . .
H25A H 0.376029 0.775772 0.515513 0.026 Uiso 1 1 calc R . . . .
H25B H 0.259756 0.800920 0.505478 0.026 Uiso 1 1 calc R . . . .
C00M C 0.6911(4) 0.6303(4) 0.2649(3) 0.0238(11) Uani 1 1 d . . . . .
H00A H 0.688180 0.634740 0.316108 0.036 Uiso 1 1 calc GR . . . .
H00B H 0.725175 0.685811 0.246031 0.036 Uiso 1 1 calc GR . . . .
H00C H 0.727775 0.573287 0.251553 0.036 Uiso 1 1 calc GR . . . .
C24 C 0.1677(4) 0.6127(4) 0.5338(3) 0.0262(11) Uani 1 1 d . . . . .
H24A H 0.130550 0.556002 0.518426 0.031 Uiso 1 1 calc R . . . .
H24B H 0.147302 0.666601 0.504175 0.031 Uiso 1 1 calc R . . . .
C8 C 0.1946(3) 0.2838(3) 0.4177(3) 0.0166(8) Uani 1 1 d . . . . .
H8 H 0.151809 0.289157 0.378301 0.020 Uiso 1 1 calc R . . . .
C17 C 0.4774(3) 0.6265(3) 0.1357(2) 0.0158(9) Uani 1 1 d . . . . .
C31 C 0.5954(4) 0.3803(4) 0.3344(3) 0.0281(12) Uani 1 1 d . . . . .
H31A H 0.634072 0.321223 0.339446 0.034 Uiso 1 1 calc R . . . .
H31B H 0.641150 0.431564 0.320109 0.034 Uiso 1 1 calc R . . . .
C16 C 0.3955(3) 0.6174(3) 0.1803(2) 0.0150(9) Uani 1 1 d . . . . .
H16 H 0.330415 0.615144 0.160737 0.018 Uiso 1 1 calc R . . . .
C27 C 0.2995(5) 0.8957(4) 0.3831(3) 0.0295(13) Uani 1 1 d . . . . .
H27A H 0.228710 0.913707 0.388955 0.035 Uiso 1 1 calc R . . . .
H27B H 0.331844 0.939914 0.350027 0.035 Uiso 1 1 calc R . . . .
C21 C 0.3111(4) 0.5792(4) 0.5983(2) 0.0309(12) Uani 1 1 d . . . . .
H21A H 0.382924 0.594714 0.602030 0.037 Uiso 1 1 calc R . . . .
H21B H 0.301070 0.512533 0.611831 0.037 Uiso 1 1 calc R . . . .
C14 C 0.1486(4) 0.1132(3) 0.4213(3) 0.0267(10) Uani 1 1 d . . . . .
H14A H 0.076762 0.123585 0.426467 0.040 Uiso 1 1 calc GR . . . .
H14B H 0.167904 0.056281 0.447096 0.040 Uiso 1 1 calc GR . . . .
H14C H 0.164897 0.105274 0.371621 0.040 Uiso 1 1 calc GR . . . .
C6 C 0.0007(4) 0.7020(5) 0.2809(3) 0.0373(15) Uani 1 1 d . . . . .
H6A H 0.002315 0.744262 0.321513 0.056 Uiso 1 1 calc GR . . . .
H6B H -0.063640 0.708291 0.256973 0.056 Uiso 1 1 calc GR . . . .
H6C H 0.054570 0.718738 0.248579 0.056 Uiso 1 1 calc GR . . . .
C26 C 0.3535(5) 0.8939(3) 0.4530(3) 0.0327(12) Uani 1 1 d . . . . .
H26A H 0.426531 0.899438 0.446657 0.039 Uiso 1 1 calc R . . . .
H26B H 0.330106 0.945237 0.484045 0.039 Uiso 1 1 calc R . . . .
C13 C 0.3861(4) 0.2553(4) 0.5963(3) 0.0265(12) Uani 1 1 d . . . . .
H13A H 0.445764 0.219236 0.583685 0.040 Uiso 1 1 calc GR . . . .
H13B H 0.349888 0.222212 0.633539 0.040 Uiso 1 1 calc GR . . . .
H13C H 0.405702 0.317955 0.612882 0.040 Uiso 1 1 calc GR . . . .
C4 C -0.0049(4) 0.5311(5) 0.2460(3) 0.0371(14) Uani 1 1 d . . . . .
H4A H 0.041774 0.543540 0.207580 0.056 Uiso 1 1 calc GR . . . .
H4B H -0.073458 0.538680 0.229046 0.056 Uiso 1 1 calc GR . . . .
H4C H 0.004521 0.466493 0.262928 0.056 Uiso 1 1 calc GR . . . .
C9 C 0.2048(3) 0.1973(3) 0.4504(2) 0.0171(10) Uani 1 1 d . . . . .
C18 C 0.5726(3) 0.6302(3) 0.1627(2) 0.0165(9) Uani 1 1 d . . . . .
H18 H 0.628334 0.635851 0.132319 0.020 Uiso 1 1 calc R . . . .
C11 C 0.3197(3) 0.2651(3) 0.5330(2) 0.0176(10) Uani 1 1 d . . . . .
C012 C 0.4620(4) 0.6345(4) 0.0578(2) 0.0221(10) Uani 1 1 d . . . . .
H01A H 0.467389 0.571853 0.036415 0.033 Uiso 1 1 calc GR . . . .
H01B H 0.512983 0.676074 0.037830 0.033 Uiso 1 1 calc GR . . . .
H01C H 0.395745 0.660605 0.048391 0.033 Uiso 1 1 calc GR . . . .
C23 C 0.1466(5) 0.6336(4) 0.6111(3) 0.0323(12) Uani 1 1 d . . . . .
H23A H 0.107637 0.692415 0.616380 0.039 Uiso 1 1 calc R . . . .
H23B H 0.109420 0.581109 0.633234 0.039 Uiso 1 1 calc R . . . .
C10 C 0.2658(4) 0.1875(3) 0.5079(3) 0.0188(9) Uani 1 1 d . . . . .
H10 H 0.271343 0.128095 0.530645 0.023 Uiso 1 1 calc R . . . .
C5 C -0.0590(4) 0.5819(5) 0.3662(3) 0.0386(15) Uani 1 1 d . . . . .
H5A H -0.052496 0.516421 0.381932 0.058 Uiso 1 1 calc GR . . . .
H5B H -0.127330 0.593186 0.350175 0.058 Uiso 1 1 calc GR . . . .
H5C H -0.043552 0.624474 0.405150 0.058 Uiso 1 1 calc GR . . . .
C22 C 0.2495(5) 0.6438(4) 0.6432(3) 0.0348(14) Uani 1 1 d . . . . .
H22A H 0.273478 0.709681 0.640224 0.042 Uiso 1 1 calc R . . . .
H22B H 0.249897 0.623427 0.692798 0.042 Uiso 1 1 calc R . . . .

loop_
_atom_site_aniso_label
_atom_site_aniso_U_11
_atom_site_aniso_U_22
_atom_site_aniso_U_33
_atom_site_aniso_U_23
_atom_site_aniso_U_13
_atom_site_aniso_U_12
Lu1 0.01250(7) 0.01074(7) 0.01107(7) 0.00055(7) -0.00016(8) 0.00026(7)
I1 0.02023(15) 0.02194(16) 0.02769(17) -0.00260(13) -0.00882(14) -0.00031(13)
P1 0.0136(5) 0.0208(6) 0.0134(5) 0.0019(4) 0.0006(5) 0.0025(5)
O1 0.0156(15) 0.0146(17) 0.0167(15) -0.0005(12) -0.0014(13) 0.0035(12)
O2 0.0249(17) 0.0211(18) 0.0122(15) -0.0010(12) 0.0025(14) -0.0008(14)
N2 0.0103(18) 0.0158(18) 0.0147(17) 0.0031(13) 0.0014(15) 0.0010(14)
O3 0.0229(16) 0.0125(14) 0.0166(15) 0.0008(14) 0.0003(15) 0.0007(11)
N1 0.0126(16) 0.0173(18) 0.0121(16) 0.0024(16) -0.0007(17) -0.0001(13)
C20 0.016(2) 0.014(2) 0.016(2) -0.0011(17) -0.0030(18) -0.0001(18)
C1 0.0154(19) 0.022(2) 0.0157(19) 0.0029(16) 0.000(2) -0.001(2)
C2 0.015(2) 0.020(2) 0.013(2) 0.0021(17) 0.0012(18) 0.0009(18)
C29 0.017(2) 0.015(2) 0.022(2) -0.0080(19) -0.003(2) 0.0009(18)
C32 0.023(2) 0.027(3) 0.032(3) -0.005(2) -0.010(2) 0.011(2)
C28 0.071(5) 0.015(3) 0.023(3) 0.006(2) 0.011(3) 0.006(3)
C19 0.015(2) 0.014(2) 0.020(2) -0.0002(18) -0.0026(18) 0.0006(18)
C30 0.026(3) 0.019(2) 0.027(3) -0.005(2) 0.008(2) -0.001(2)
C12 0.0154(19) 0.016(2) 0.016(2) -0.0006(18) 0.0006(18) -0.0009(17)
C15 0.014(2) 0.010(2) 0.015(2) -0.0001(16) 0.0023(18) 0.0009(16)
C7 0.014(2) 0.016(2) 0.0128(19) -0.0009(17) 0.0054(17) -0.0023(18)
C3 0.014(2) 0.042(3) 0.024(3) 0.006(2) 0.001(2) 0.008(2)
C25 0.028(3) 0.018(2) 0.019(2) -0.0065(19) -0.003(2) 0.0008(19)
C00M 0.016(2) 0.028(3) 0.027(3) 0.002(2) 0.000(2) -0.005(2)
C24 0.022(3) 0.033(3) 0.024(2) -0.006(2) 0.007(2) -0.005(2)
C8 0.0161(19) 0.020(2) 0.0136(19) 0.001(2) 0.005(2) -0.0025(17)
C17 0.018(2) 0.014(2) 0.015(2) -0.0011(18) 0.0014(18) 0.0004(19)
C31 0.017(2) 0.022(3) 0.045(3) -0.007(2) 0.005(2) 0.004(2)
C16 0.016(2) 0.015(2) 0.013(2) 0.0018(17) -0.0010(18) 0.0002(18)
C27 0.040(3) 0.015(2) 0.034(3) 0.004(2) 0.004(3) 0.004(2)
C21 0.042(3) 0.034(3) 0.016(2) 0.002(2) 0.003(2) 0.005(3)
C14 0.028(2) 0.021(2) 0.031(2) -0.002(2) 0.003(3) -0.005(2)
C6 0.030(3) 0.050(4) 0.033(3) 0.014(3) 0.004(3) 0.018(3)
C26 0.036(3) 0.016(2) 0.046(3) -0.004(2) -0.005(3) 0.002(3)
C13 0.034(3) 0.029(3) 0.017(3) 0.005(2) -0.003(2) 0.002(2)
C4 0.025(3) 0.060(4) 0.026(3) -0.002(3) -0.012(2) 0.000(3)
C9 0.015(2) 0.018(2) 0.018(2) -0.0024(18) 0.0064(19) -0.0010(18)
C18 0.019(2) 0.014(2) 0.017(2) 0.0020(18) 0.0070(18) -0.0015(18)
C11 0.017(2) 0.021(2) 0.015(2) 0.0008(18) 0.0022(18) 0.0036(18)
C012 0.024(2) 0.026(3) 0.017(2) 0.002(2) 0.005(2) -0.001(2)
C23 0.041(3) 0.034(3) 0.022(2) 0.004(2) 0.015(3) 0.007(3)
C10 0.022(2) 0.017(2) 0.017(2) 0.0026(19) 0.006(2) 0.0034(18)
C5 0.015(2) 0.064(4) 0.037(3) 0.011(3) 0.004(2) 0.010(3)
C22 0.055(4) 0.031(3) 0.018(3) -0.002(2) 0.008(3) 0.005(3)

loop_
_atom_type_symbol
_atom_type_description
_atom_type_scat_dispersion_real
_atom_type_scat_dispersion_imag
_atom_type_scat_source
C C 0.0033 0.0016 'International Tables Vol C Tables 4.2.6.8 and 6.1.1.4'
H H 0.0000 0.0000 'International Tables Vol C Tables 4.2.6.8 and 6.1.1.4'
I I -0.4742 1.8119 'International Tables Vol C Tables 4.2.6.8 and 6.1.1.4'
Lu Lu -0.4720 5.8584 'International Tables Vol C Tables 4.2.6.8 and 6.1.1.4'
N N 0.0061 0.0033 'International Tables Vol C Tables 4.2.6.8 and 6.1.1.4'
O O 0.0106 0.0060 'International Tables Vol C Tables 4.2.6.8 and 6.1.1.4'
P P 0.1023 0.0942 'International Tables Vol C Tables 4.2.6.8 and 6.1.1.4'

loop_
_geom_angle_atom_site_label_1
_geom_angle_atom_site_label_2
_geom_angle_atom_site_label_3
_geom_angle
_geom_angle_site_symmetry_1
_geom_angle_site_symmetry_3
_geom_angle_publ_flag
I1 Lu1 P1 159.25(2) . . ?
O1 Lu1 I1 81.27(8) . . ?
O1 Lu1 P1 117.29(8) . . ?
O1 Lu1 O2 127.95(11) . . ?
O1 Lu1 O3 146.73(11) . . ?
O2 Lu1 I1 82.42(9) . . ?
O2 Lu1 P1 91.83(9) . . ?
N2 Lu1 I1 120.20(9) . . ?
N2 Lu1 P1 57.13(9) . . ?
N2 Lu1 O1 84.48(12) . . ?
N2 Lu1 O2 144.84(13) . . ?
N2 Lu1 O3 81.30(13) . . ?
N2 Lu1 N1 92.25(14) . . ?
O3 Lu1 I1 80.24(8) . . ?
O3 Lu1 P1 79.03(8) . . ?
O3 Lu1 O2 76.37(11) . . ?
N1 Lu1 I1 140.14(10) . . ?
N1 Lu1 P1 57.63(9) . . ?
N1 Lu1 O1 79.48(12) . . ?
N1 Lu1 O2 82.48(13) . . ?
N1 Lu1 O3 130.80(12) . . ?
C1 P1 Lu1 75.60(16) . . ?
C1 P1 C3 103.7(2) . . ?
C2 P1 Lu1 77.42(15) . . ?
C2 P1 C1 100.2(2) . . ?
C2 P1 C3 106.3(2) . . ?
C3 P1 Lu1 176.24(17) . . ?
C29 O1 Lu1 118.8(3) . . ?
C32 O1 Lu1 138.1(3) . . ?
C32 O1 C29 103.1(3) . . ?
C24 O2 Lu1 119.3(3) . . ?
C21 O2 Lu1 132.0(3) . . ?
C21 O2 C24 107.2(4) . . ?
C2 N2 Lu1 119.5(3) . . ?
C15 N2 Lu1 125.7(3) . . ?
C15 N2 C2 114.8(4) . . ?
C28 O3 Lu1 123.6(3) . . ?
C28 O3 C25 108.6(3) . . ?
C25 O3 Lu1 127.5(3) . . ?
C1 N1 Lu1 115.8(3) . . ?
C7 N1 Lu1 127.7(3) . . ?
C7 N1 C1 115.1(3) . . ?
C19 C20 C15 121.9(4) . . ?
N1 C1 P1 106.9(3) . . ?
N2 C2 P1 105.8(3) . . ?
O1 C29 C30 105.0(4) . . ?
O1 C32 C31 104.8(4) . . ?
O3 C28 C27 107.3(4) . . ?
C20 C19 C00M 120.6(4) . . ?
C20 C19 C18 120.3(4) . . ?
C18 C19 C00M 119.1(4) . . ?
C29 C30 C31 104.8(4) . . ?
C11 C12 C7 122.6(4) . . ?
N2 C15 C20 118.9(4) . . ?
N2 C15 C16 124.7(4) . . ?
C16 C15 C20 116.4(4) . . ?
N1 C7 C12 119.5(4) . . ?
N1 C7 C8 124.2(4) . . ?
C12 C7 C8 116.3(4) . . ?
C6 C3 P1 107.7(4) . . ?
C6 C3 C5 108.2(5) . . ?
C4 C3 P1 113.3(4) . . ?
C4 C3 C6 111.1(5) . . ?
C4 C3 C5 110.2(5) . . ?
C5 C3 P1 106.1(4) . . ?
O3 C25 C26 104.4(4) . . ?
O2 C24 C23 106.4(4) . . ?
C9 C8 C7 121.7(5) . . ?
C16 C17 C012 120.0(4) . . ?
C18 C17 C16 120.4(4) . . ?
C18 C17 C012 119.6(4) . . ?
C32 C31 C30 104.3(4) . . ?
C17 C16 C15 121.6(4) . . ?
C28 C27 C26 102.5(4) . . ?
O2 C21 C22 103.5(4) . . ?
C25 C26 C27 102.5(4) . . ?
C8 C9 C14 119.0(4) . . ?
C10 C9 C8 120.5(4) . . ?
C10 C9 C14 120.5(4) . . ?
C17 C18 C19 119.5(4) . . ?
C12 C11 C13 120.8(4) . . ?
C12 C11 C10 118.9(4) . . ?
C10 C11 C13 120.4(4) . . ?
C22 C23 C24 103.9(5) . . ?
C9 C10 C11 120.0(4) . . ?
C21 C22 C23 102.2(5) . . ?

loop_
_geom_bond_atom_site_label_1
_geom_bond_atom_site_label_2
_geom_bond_distance
_geom_bond_site_symmetry_2
_geom_bond_publ_flag
Lu1 I1 3.0456(4) . ?
Lu1 P1 3.0766(12) . ?
Lu1 O1 2.330(3) . ?
Lu1 O2 2.377(3) . ?
Lu1 N2 2.239(4) . ?
Lu1 O3 2.374(3) . ?
Lu1 N1 2.244(3) . ?
P1 C1 1.842(5) . ?
P1 C2 1.841(5) . ?
P1 C3 1.868(5) . ?
O1 C29 1.470(5) . ?
O1 C32 1.453(6) . ?
O2 C24 1.450(6) . ?
O2 C21 1.449(6) . ?
N2 C2 1.465(6) . ?
N2 C15 1.387(6) . ?
O3 C28 1.447(6) . ?
O3 C25 1.461(6) . ?
N1 C1 1.465(6) . ?
N1 C7 1.377(6) . ?
C20 C19 1.373(6) . ?
C20 C15 1.418(6) . ?
C29 C30 1.511(6) . ?
C32 C31 1.525(7) . ?
C28 C27 1.499(7) . ?
C19 C00M 1.509(6) . ?
C19 C18 1.409(6) . ?
C30 C31 1.526(7) . ?
C12 C7 1.405(6) . ?
C12 C11 1.389(6) . ?
C15 C16 1.416(6) . ?
C7 C8 1.410(6) . ?
C3 C6 1.530(8) . ?
C3 C4 1.522(8) . ?
C3 C5 1.542(7) . ?
C25 C26 1.510(7) . ?
C24 C23 1.533(7) . ?
C8 C9 1.384(7) . ?
C17 C16 1.395(6) . ?
C17 C18 1.377(6) . ?
C17 C012 1.507(6) . ?
C27 C26 1.518(8) . ?
C21 C22 1.503(8) . ?
C14 C9 1.517(6) . ?
C13 C11 1.507(7) . ?
C9 C10 1.377(7) . ?
C11 C10 1.402(7) . ?
C23 C22 1.516(9) . ?

loop_
_twin_individual_id
_twin_individual_mass_fraction_refined
1 0.710(6)
2 0.290(6)
